data_2212030
loop_
_publ_author_name
'Turner, David R.'
'Batten, Stuart R.'

_publ_section_title
;<i>catena</i>-Poly[[copper(II)-bis(\m-3-carboxypyridine-2-carboxylato)-\k^3^<i>N</i>,<i>O</i>^2^:<i>O</i>^3^;\k^3^<i>O</i>^3^:<i>N</i>,<i>O</i>^2^]
 methanol disolvate]
;
_journal_coeditor_code BI2129
_journal_issue 2
_journal_name_full 'Acta Crystallographica Section E'
_journal_page_first m452
_journal_page_last m454
_journal_paper_doi 10.1107/S1600536807000499
_journal_volume 63
_journal_year 2007
_chemical_formula_iupac '[Cu (C7 H4 O4)2], 2C H4 O'
_chemical_formula_moiety 'C14 H8 Cu N2 O8, 2C H4 O'
_chemical_formula_sum 'C16 H16 Cu N2 O10'
_chemical_formula_weight 459.85
_chemical_name_common '[Cu(2-CO2-3-CO2H-py)].2MeOH'
_chemical_name_systematic
;
Poly[[copper(II)-bis(\m-3-carboxypyridine-2-carboxylato-
\k^3^N,O^2^:O^3^)copper(II)] methanol disolvate]
;
_space_group_IT_number 14
_symmetry_cell_setting monoclinic
_symmetry_space_group_name_Hall '-P 2yn'
_symmetry_space_group_name_H-M 'P 1 21/n 1'
_atom_sites_solution_hydrogens geom
_atom_sites_solution_primary direct
_atom_sites_solution_secondary difmap
_audit_creation_method SHELXL-97
_cell_angle_alpha 90.00
_cell_angle_beta 93.136(7)
_cell_angle_gamma 90.00
_cell_formula_units_Z 2
_cell_length_a 6.6850(8)
_cell_length_b 9.7739(12)
_cell_length_c 13.2657(18)
_cell_measurement_reflns_used 1660
_cell_measurement_temperature 123.0(10)
_cell_measurement_theta_max 27.65
_cell_measurement_theta_min 2.59
_cell_volume 865.46(19)
_computing_cell_refinement 'SAINT (Bruker, 1997)'
_computing_data_collection 'SMART (Bruker, 1997)'
_computing_data_reduction SAINT
_computing_molecular_graphics 'X-SEED (Barbour, 1999)'
_computing_publication_material SHELXL97
_computing_structure_refinement 'SHELXL97 (Sheldrick, 1997)'
_computing_structure_solution 'SHELXS97 (Sheldrick, 1997)'
_diffrn_ambient_temperature 123.0(10)
_diffrn_measured_fraction_theta_full 0.949
_diffrn_measured_fraction_theta_max 0.949
_diffrn_measurement_device_type 'Bruker X8 APEX-II CCD'
_diffrn_measurement_method '\f and \w'
_diffrn_radiation_monochromator graphite
_diffrn_radiation_source 'fine-focus sealed tube'
_diffrn_radiation_type MoK\a
_diffrn_radiation_wavelength 0.71073
_diffrn_reflns_av_R_equivalents 0.0309
_diffrn_reflns_av_sigmaI/netI 0.0334
_diffrn_reflns_limit_h_max 7
_diffrn_reflns_limit_h_min -7
_diffrn_reflns_limit_k_max 9
_diffrn_reflns_limit_k_min -11
_diffrn_reflns_limit_l_max 15
_diffrn_reflns_limit_l_min -15
_diffrn_reflns_number 4342
_diffrn_reflns_theta_full 24.99
_diffrn_reflns_theta_max 24.99
_diffrn_reflns_theta_min 2.59
_diffrn_standards_number 0
_exptl_absorpt_coefficient_mu 1.326
_exptl_absorpt_correction_T_max 0.879
_exptl_absorpt_correction_T_min 0.724
_exptl_absorpt_correction_type multi-scan
_exptl_absorpt_process_details '(SADABS; Bruker, 1997)'
_exptl_crystal_colour blue
_exptl_crystal_density_diffrn 1.765
_exptl_crystal_density_method 'not measured'
_exptl_crystal_description block
_exptl_crystal_F_000 470
_exptl_crystal_size_max 0.26
_exptl_crystal_size_mid 0.14
_exptl_crystal_size_min 0.10
_refine_diff_density_max 0.326
_refine_diff_density_min -0.334
_refine_ls_extinction_method none
_refine_ls_goodness_of_fit_ref 1.103
_refine_ls_hydrogen_treatment mixed
_refine_ls_matrix_type full
_refine_ls_number_parameters 142
_refine_ls_number_reflns 1440
_refine_ls_number_restraints 0
_refine_ls_restrained_S_all 1.103
_refine_ls_R_factor_all 0.0396
_refine_ls_R_factor_gt 0.0338
_refine_ls_shift/su_max 0.017
_refine_ls_shift/su_mean 0.001
_refine_ls_structure_factor_coef Fsqd
_refine_ls_weighting_details 'calc w=1/[\s^2^(Fo^2^)+(0.2P)^2^] where P=(Fo^2^+2Fc^2^)/3'
_refine_ls_weighting_scheme calc
_refine_ls_wR_factor_gt 0.0785
_refine_ls_wR_factor_ref 0.0814
_reflns_number_gt 1274
_reflns_number_total 1440
_reflns_threshold_expression I>2\s(I)
_cod_data_source_file bi2129.cif
_cod_data_source_block I
_cod_original_sg_symbol_H-M 'P 21/n'
_cod_database_code 2212030
_cod_database_fobs_code 2212030

loop_
_symmetry_equiv_pos_as_xyz
'x, y, z'
'-x+1/2, y+1/2, -z+1/2'
'-x, -y, -z'
'x-1/2, -y-1/2, z-1/2'

loop_
_atom_site_type_symbol
_atom_site_label
_atom_site_fract_x
_atom_site_fract_y
_atom_site_fract_z
_atom_site_U_iso_or_equiv
_atom_site_adp_type
_atom_site_calc_flag
_atom_site_refinement_flags
_atom_site_occupancy
Cu Cu1 0.0000 0.5000 0.0000 0.01786(18) Uani d S 1
N N1 0.1973(3) 0.3830(2) -0.06592(18) 0.0167(5) Uani d . 1
C C6 0.3392(4) 0.4058(3) 0.1040(2) 0.0187(7) Uani d . 1
C C3 0.4984(4) 0.2174(3) -0.1308(2) 0.0209(7) Uani d . 1
H H3 0.6033 0.1619 -0.1538 0.025 Uiso calc R 1
C C1 0.3523(4) 0.3478(3) -0.0012(2) 0.0172(6) Uani d . 1
C C4 0.3374(4) 0.2517(3) -0.1955(2) 0.0220(7) Uani d . 1
H H4 0.3291 0.2193 -0.2631 0.026 Uiso calc R 1
C C2 0.5059(4) 0.2645(3) -0.0317(2) 0.0174(6) Uani d . 1
C C5 0.1877(4) 0.3346(3) -0.1599(2) 0.0185(6) Uani d . 1
H H5 0.0756 0.3574 -0.2038 0.022 Uiso calc R 1
O O1 0.1851(3) 0.47737(19) 0.11924(15) 0.0188(5) Uani d . 1
O O2 0.4752(3) 0.3780(2) 0.16772(15) 0.0235(5) Uani d . 1
O O4 0.6606(3) 0.1008(2) 0.07634(16) 0.0239(5) Uani d . 1
O O3 0.8345(3) 0.2911(2) 0.04683(16) 0.0221(5) Uani d . 1
C C7 0.6831(4) 0.2231(3) 0.0365(2) 0.0182(6) Uani d . 1
O O5 0.5060(3) 0.5005(2) 0.34997(18) 0.0253(5) Uani d . 1
C C8 0.3363(5) 0.5855(3) 0.3596(3) 0.0300(8) Uani d . 1
H H8A 0.3733 0.6810 0.3478 0.045 Uiso calc R 1
H H8B 0.2882 0.5763 0.4277 0.045 Uiso calc R 1
H H8C 0.2300 0.5581 0.3098 0.045 Uiso calc R 1
H H5O 0.503(5) 0.467(4) 0.299(3) 0.030(11) Uiso d . 1
H H4O 0.779(6) 0.070(4) 0.106(3) 0.064(13) Uiso d . 1

loop_
_atom_site_aniso_label
_atom_site_aniso_U_11
_atom_site_aniso_U_22
_atom_site_aniso_U_33
_atom_site_aniso_U_12
_atom_site_aniso_U_13
_atom_site_aniso_U_23
Cu1 0.0174(3) 0.0204(3) 0.0152(3) 0.0025(2) -0.0041(2) 0.0001(2)
N1 0.0139(13) 0.0182(13) 0.0177(13) -0.0020(10) -0.0025(10) 0.0006(10)
C6 0.0222(17) 0.0150(15) 0.0185(15) -0.0053(12) -0.0035(13) 0.0011(12)
C3 0.0213(17) 0.0210(16) 0.0201(16) 0.0012(12) -0.0004(13) -0.0004(12)
C1 0.0187(16) 0.0153(15) 0.0175(15) -0.0045(11) -0.0016(12) 0.0032(11)
C4 0.0245(17) 0.0262(17) 0.0152(15) -0.0034(13) -0.0004(12) 0.0005(12)
C2 0.0175(16) 0.0158(15) 0.0187(15) -0.0027(12) -0.0008(12) 0.0032(11)
C5 0.0166(16) 0.0205(16) 0.0180(15) -0.0014(12) -0.0029(12) 0.0035(12)
O1 0.0170(11) 0.0190(11) 0.0201(11) 0.0045(8) -0.0003(8) -0.0015(8)
O2 0.0215(11) 0.0300(12) 0.0180(11) 0.0063(9) -0.0077(9) -0.0034(9)
O4 0.0217(12) 0.0227(12) 0.0263(12) -0.0028(9) -0.0067(9) 0.0076(9)
O3 0.0177(11) 0.0213(11) 0.0268(12) -0.0011(9) -0.0043(9) 0.0038(9)
C7 0.0197(16) 0.0203(16) 0.0146(15) 0.0021(13) 0.0000(12) -0.0004(12)
O5 0.0270(13) 0.0273(12) 0.0212(12) 0.0039(10) -0.0025(9) -0.0098(10)
C8 0.0229(18) 0.0305(19) 0.037(2) -0.0022(14) 0.0058(15) -0.0110(15)

loop_
_atom_type_symbol
_atom_type_description
_atom_type_scat_dispersion_real
_atom_type_scat_dispersion_imag
_atom_type_scat_source
C C 0.0033 0.0016 'International Tables Vol C Tables 4.2.6.8 and 6.1.1.4'
H H 0.0000 0.0000 'International Tables Vol C Tables 4.2.6.8 and 6.1.1.4'
N N 0.0061 0.0033 'International Tables Vol C Tables 4.2.6.8 and 6.1.1.4'
O O 0.0106 0.0060 'International Tables Vol C Tables 4.2.6.8 and 6.1.1.4'
Cu Cu 0.3201 1.2651 'International Tables Vol C Tables 4.2.6.8 and 6.1.1.4'

loop_
_geom_angle_atom_site_label_1
_geom_angle_atom_site_label_2
_geom_angle_atom_site_label_3
_geom_angle_site_symmetry_1
_geom_angle_site_symmetry_3
_geom_angle
_geom_angle_publ_flag
O1 Cu1 O1 3_565 . 180.00(13) ?
O1 Cu1 N1 3_565 3_565 83.42(8) ?
O1 Cu1 N1 . 3_565 96.58(8) ?
O1 Cu1 N1 3_565 . 96.58(8) ?
O1 Cu1 N1 . . 83.42(8) yes
N1 Cu1 N1 3_565 . 180.0 ?
O1 Cu1 O3 3_565 3_665 88.57(7) ?
O1 Cu1 O3 . 3_665 91.43(7) ?
N1 Cu1 O3 3_565 3_665 87.20(8) ?
N1 Cu1 O3 . 3_665 92.80(8) ?
O1 Cu1 O3 3_565 1_455 91.43(7) ?
O1 Cu1 O3 . 1_455 88.57(7) ?
N1 Cu1 O3 3_565 1_455 92.80(8) ?
N1 Cu1 O3 . 1_455 87.20(8) ?
O3 Cu1 O3 3_665 1_455 180.0 ?
C5 N1 C1 . . 120.0(3) ?
C5 N1 Cu1 . . 128.16(19) ?
C1 N1 Cu1 . . 111.8(2) ?
O2 C6 O1 . . 125.7(3) ?
O2 C6 C1 . . 118.0(3) ?
O1 C6 C1 . . 116.2(2) ?
C4 C3 C2 . . 119.6(3) ?
C4 C3 H3 . . 120.2 ?
C2 C3 H3 . . 120.2 ?
N1 C1 C2 . . 121.1(3) ?
N1 C1 C6 . . 114.1(3) ?
C2 C1 C6 . . 124.7(2) ?
C3 C4 C5 . . 118.8(3) ?
C3 C4 H4 . . 120.6 ?
C5 C4 H4 . . 120.6 ?
C1 C2 C3 . . 118.7(3) ?
C1 C2 C7 . . 123.6(3) ?
C3 C2 C7 . . 117.7(3) ?
N1 C5 C4 . . 121.8(3) ?
N1 C5 H5 . . 119.1 ?
C4 C5 H5 . . 119.1 ?
C6 O1 Cu1 . . 114.44(17) ?
C7 O4 H4O . . 111(3) ?
C7 O3 Cu1 . 1_655 145.54(18) ?
O3 C7 O4 . . 124.4(3) ?
O3 C7 C2 . . 123.0(3) ?
O4 C7 C2 . . 112.4(2) ?
C8 O5 H5O . . 111(3) ?
O5 C8 H8A . . 109.5 ?
O5 C8 H8B . . 109.5 ?
H8A C8 H8B . . 109.5 ?
O5 C8 H8C . . 109.5 ?
H8A C8 H8C . . 109.5 ?
H8B C8 H8C . . 109.5 ?

loop_
_geom_bond_atom_site_label_1
_geom_bond_atom_site_label_2
_geom_bond_site_symmetry_2
_geom_bond_distance
_geom_bond_publ_flag
Cu1 O1 3_565 1.9669(18) ?
Cu1 O1 . 1.9669(18) yes
Cu1 N1 3_565 1.985(2) ?
Cu1 N1 . 1.985(2) yes
Cu1 O3 3_665 2.419(2) yes
Cu1 O3 1_455 2.419(2) yes
N1 C5 . 1.332(4) ?
N1 C1 . 1.353(3) ?
C6 O2 . 1.237(3) ?
C6 O1 . 1.270(3) ?
C6 C1 . 1.513(4) ?
C3 C4 . 1.381(4) ?
C3 C2 . 1.392(4) ?
C3 H3 . 0.950 ?
C1 C2 . 1.387(4) ?
C4 C5 . 1.391(4) ?
C4 H4 . 0.950 ?
C2 C7 . 1.506(4) ?
C5 H5 . 0.950 ?
O4 C7 . 1.318(3) ?
O4 H4O . 0.92(4) ?
O3 C7 . 1.213(3) ?
O3 Cu1 1_655 2.419(2) ?
O5 C8 . 1.417(4) ?
O5 H5O . 0.75(4) ?
C8 H8A . 0.980 ?
C8 H8B . 0.980 ?
C8 H8C . 0.980 ?

loop_
_geom_hbond_atom_site_label_D
_geom_hbond_atom_site_label_H
_geom_hbond_atom_site_label_A
_geom_hbond_site_symmetry_A
_geom_hbond_distance_DH
_geom_hbond_distance_HA
_geom_hbond_distance_DA
_geom_hbond_angle_DHA
O5 H5O O2 . 0.75(4) 1.95(4) 2.696(3) 176(4)
O4 H4O O5 2_645 0.92(4) 1.67(4) 2.578(3) 174(4)
